data_4087925
loop_
_publ_author_name
'Weiss, Daniel T.'
'Anneser, Markus R.'
'Haslinger, Stefan'
'P\"othig, Alexander'
'Cokoja, Mirza'
'Basset, Jean-Marie'
'K\"uhn, Fritz E.'

_publ_section_title
;
 NHC Versus Pyridine: How &#x201C;Teeth&#x201D; Change the Redox Behavior
 of Iron(II) Complexes
;
_journal_issue 20
_journal_name_full Organometallics
_journal_page_first 5155
_journal_paper_doi 10.1021/acs.organomet.5b00732
_journal_volume 34
_journal_year 2015
_chemical_compound_source 'see text'
_chemical_formula_moiety 'C23 H30 Fe N11, 3(F6 P), 3(C2 H3 N)'
_chemical_formula_sum 'C29 H39 F18 Fe N14 P3'
_chemical_formula_weight 1074.50
_space_group_IT_number 61
_space_group_name_Hall '-P 2ac 2ab'
_space_group_name_H-M_alt 'P b c a'
_symmetry_cell_setting orthorhombic
_symmetry_Int_Tables_number 61
_symmetry_space_group_name_Hall '-P 2ac 2ab'
_symmetry_space_group_name_H-M 'P b c a'
_atom_sites_solution_hydrogens geom
_atom_sites_solution_primary direct
_atom_sites_solution_secondary difmap
_cell_angle_alpha 90
_cell_angle_beta 90
_cell_angle_gamma 90
_cell_formula_units_Z 8
_cell_length_a 10.9373(3)
_cell_length_b 16.5377(4)
_cell_length_c 48.5989(12)
_cell_measurement_reflns_used 9400
_cell_measurement_temperature 123
_cell_measurement_theta_max 25.3793
_cell_measurement_theta_min 2.5146
_cell_volume 8790.5(4)
_computing_cell_refinement 'SAINT (Bruker, 2008b)'
_computing_data_collection 'APEX II Control Software (Bruker, 2008a)'
_computing_data_reduction 'SAINT (Bruker, 2008b)'
_computing_molecular_graphics 'PLATON (Spek, 2011)'
_computing_publication_material 'PLATON (Spek, 2011), enCIFer (Allen, 2004)'
_computing_structure_refinement 'SHELXL97 (Sheldrick, 1997), SHELXLE (Huebschle, 2011)'
_computing_structure_solution 'SHELXS97 (Sheldrick, 1997)'
_diffrn_ambient_temperature 123
_diffrn_detector ' CCD plate '
_diffrn_detector_area_resol_mean 16
_diffrn_measured_fraction_theta_full 0.993
_diffrn_measured_fraction_theta_max 0.993
_diffrn_measurement_device ' \k-geometry diffractometer '
_diffrn_measurement_device_type ' Bruker APEX-II CCD '
_diffrn_measurement_method ' phi- and omega-rotation '
_diffrn_radiation_monochromator 'MONTEL optic'
_diffrn_radiation_probe x-ray
_diffrn_radiation_source 'rotating anode FR591'
_diffrn_radiation_type MoK\a
_diffrn_radiation_wavelength 0.71073
_diffrn_reflns_av_R_equivalents 0.0661
_diffrn_reflns_av_sigmaI/netI 0.0381
_diffrn_reflns_limit_h_max 13
_diffrn_reflns_limit_h_min -12
_diffrn_reflns_limit_k_max 16
_diffrn_reflns_limit_k_min -19
_diffrn_reflns_limit_l_max 58
_diffrn_reflns_limit_l_min -58
_diffrn_reflns_number 68861
_diffrn_reflns_reduction_process
;
;
_diffrn_reflns_theta_full 25.45
_diffrn_reflns_theta_max 25.45
_diffrn_reflns_theta_min 1.68
_exptl_absorpt_coefficient_mu 0.571
_exptl_absorpt_correction_T_max 0.907
_exptl_absorpt_correction_T_min 0.779
_exptl_absorpt_correction_type multi-scan
_exptl_absorpt_process_details 'SADABS, Bruker, 2008b'
_exptl_crystal_colour orange
_exptl_crystal_density_diffrn 1.624
_exptl_crystal_density_method 'Not Measured'
_exptl_crystal_description fragment
_exptl_crystal_F_000 4352
_exptl_crystal_size_max 0.460
_exptl_crystal_size_mid 0.270
_exptl_crystal_size_min 0.170
_refine_diff_density_max 0.713
_refine_diff_density_min -0.468
_refine_diff_density_rms 0.067
_refine_ls_extinction_method none
_refine_ls_goodness_of_fit_ref 1.040
_refine_ls_hydrogen_treatment constr
_refine_ls_matrix_type full
_refine_ls_number_parameters 668
_refine_ls_number_reflns 8069
_refine_ls_number_restraints 96
_refine_ls_restrained_S_all 1.055
_refine_ls_R_factor_all 0.0680
_refine_ls_R_factor_gt 0.0481
_refine_ls_shift/su_max 0.001
_refine_ls_shift/su_mean 0.000
_refine_ls_structure_factor_coef Fsqd
_refine_ls_weighting_details 'calc w=1/[\s^2^(Fo^2^)+(0.0471P)^2^+16.0328P] where P=(Fo^2^+2Fc^2^)/3'
_refine_ls_weighting_scheme calc
_refine_ls_wR_factor_gt 0.1103
_refine_ls_wR_factor_ref 0.1192
_reflns_number_gt 6321
_reflns_number_total 8069
_reflns_threshold_expression I>2\s(I)
_cod_data_source_file om5b00732_si_002.cif
_cod_data_source_block compound_C7_CCDC_1420292
_cod_depositor_comments
;
The following automatic conversions were performed:

data item '_symmetry_cell_setting' value 'Orthorhombic' was changed
to 'orthorhombic' in accordance with the
/home/saulius/struct/COD-crude-data/automatic-downloads/DataCite-retrospective/ACS/depositions/lib/dictionaries/cif_core.dic
dictionary named 'cif_core.dic' version 2.4.2 last updated on
2011-04-26.

Automatic conversion script
Id: cif_fix_values 6909 2019-04-08 15:41:33Z antanas 
;
_cod_database_code 4087925

loop_
_symmetry_equiv_pos_site_id
_symmetry_equiv_pos_as_xyz
1 x,y,z
2 1/2-x,-y,1/2+z
3 1/2+x,1/2-y,-z
4 -x,1/2+y,1/2-z
5 -x,-y,-z
6 1/2+x,y,1/2-z
7 1/2-x,1/2+y,z
8 x,1/2-y,1/2+z

loop_
_atom_site_aniso_label
_atom_site_aniso_U_11
_atom_site_aniso_U_22
_atom_site_aniso_U_33
_atom_site_aniso_U_23
_atom_site_aniso_U_13
_atom_site_aniso_U_12
Fe1 0.0192(2) 0.0173(2) 0.0207(2) -0.0010(2) -0.0002(2) -0.0002(2)
N1 0.0324(17) 0.0331(15) 0.0286(15) -0.0116(12) 0.0007(13) -0.0059(13)
N2 0.0310(17) 0.0344(15) 0.0201(13) -0.0051(11) 0.0010(12) -0.0029(13)
N3 0.0253(16) 0.0315(15) 0.0258(14) -0.0015(11) 0.0061(12) -0.0044(12)
N4 0.0220(15) 0.0268(14) 0.0302(15) -0.0029(11) 0.0028(12) -0.0024(12)
N5 0.0211(15) 0.0194(13) 0.0273(14) 0.0020(10) -0.0031(12) -0.0001(11)
N6 0.0244(15) 0.0193(12) 0.0222(13) 0.0015(10) -0.0030(12) -0.0019(11)
N7 0.0248(15) 0.0185(12) 0.0189(13) -0.0006(10) -0.0009(12) 0.0009(11)
N8 0.0247(15) 0.0253(14) 0.0193(13) 0.0012(10) -0.0001(11) 0.0015(12)
N9 0.0254(16) 0.0190(13) 0.0221(14) 0.0002(10) -0.0036(12) -0.0005(12)
N10 0.0240(15) 0.0245(14) 0.0156(13) -0.0001(10) -0.0001(11) -0.0029(12)
N11 0.0224(15) 0.0221(14) 0.0285(14) -0.0051(11) -0.0017(12) -0.0009(12)
C1 0.0222(18) 0.0277(16) 0.0252(17) -0.0044(13) 0.0020(14) 0.0030(14)
C2 0.048(3) 0.053(2) 0.029(2) -0.0165(17) -0.0019(18) -0.009(2)
C3 0.044(2) 0.055(2) 0.0184(17) -0.0105(16) 0.0002(17) -0.0057(19)
C4 0.048(3) 0.035(2) 0.041(2) -0.0084(16) -0.0006(19) -0.0148(18)
C5 0.035(2) 0.0351(18) 0.0216(16) 0.0014(14) 0.0013(15) -0.0044(16)
C6 0.0266(19) 0.0188(15) 0.0273(17) -0.0028(12) 0.0034(14) 0.0024(13)
C7 0.034(2) 0.044(2) 0.032(2) -0.0017(16) 0.0111(17) -0.0134(17)
C8 0.025(2) 0.042(2) 0.043(2) -0.0092(16) 0.0113(17) -0.0092(17)
C9 0.0186(17) 0.0268(17) 0.0374(19) -0.0031(14) -0.0047(15) 0.0010(14)
C10 0.0215(17) 0.0126(14) 0.0254(16) 0.0050(11) 0.0001(14) -0.0013(12)
C11 0.029(2) 0.0240(16) 0.0291(17) 0.0035(13) -0.0102(16) -0.0048(15)
C12 0.034(2) 0.0249(16) 0.0219(16) 0.0015(12) -0.0080(15) -0.0062(15)
C13 0.0268(18) 0.0163(14) 0.0235(16) 0.0020(12) 0.0013(14) -0.0016(13)
C14 0.0254(18) 0.0217(15) 0.0192(15) -0.0004(12) -0.0022(14) 0.0047(13)
C15 0.034(2) 0.0230(16) 0.0219(16) 0.0005(12) 0.0039(15) 0.0076(14)
C16 0.037(2) 0.0214(16) 0.0257(17) 0.0013(13) 0.0027(16) 0.0044(15)
C17 0.028(2) 0.0381(19) 0.0272(18) 0.0051(14) 0.0061(15) -0.0020(16)
C18 0.0239(19) 0.0208(15) 0.0221(16) -0.0006(12) -0.0034(15) -0.0008(14)
C19 0.0248(19) 0.0292(18) 0.041(2) -0.0042(15) 0.0075(16) -0.0039(15)
C20 0.033(2) 0.0275(18) 0.0173(15) 0.0003(12) 0.0014(14) 0.0009(15)
C21 0.071(3) 0.036(2) 0.035(2) 0.0050(16) 0.002(2) 0.026(2)
C22 0.0178(17) 0.0250(18) 0.0324(18) -0.0059(13) -0.0005(14) -0.0032(14)
C23 0.036(2) 0.0219(17) 0.051(2) -0.0004(15) -0.0049(18) 0.0022(16)
P1 0.0290(5) 0.0209(4) 0.0326(5) 0.0034(3) -0.0005(4) 0.0012(4)
F1 0.0445(18) 0.067(2) 0.0275(14) -0.0073(15) 0.0038(13) 0.0124(17)
F2 0.0462(18) 0.068(2) 0.0275(15) 0.0041(14) 0.0062(13) -0.0121(16)
F3 0.049(2) 0.0208(13) 0.060(2) 0.0045(14) 0.0108(16) -0.0017(13)
F4 0.0421(17) 0.0259(13) 0.074(2) 0.0046(13) -0.0139(16) -0.0058(12)
F5 0.0314(13) 0.0583(14) 0.0530(14) 0.0119(11) 0.0029(11) 0.0131(11)
F6 0.0315(12) 0.0475(13) 0.0538(13) -0.0061(10) -0.0091(10) 0.0080(10)
F1A 0.033(5) 0.039(5) 0.050(5) -0.021(4) -0.006(5) 0.009(4)
F2A 0.051(6) 0.043(5) 0.067(6) -0.013(5) -0.012(6) 0.000(5)
F3A 0.050(5) 0.056(6) 0.046(5) 0.024(5) 0.007(5) -0.004(5)
F4A 0.041(5) 0.050(5) 0.039(5) 0.018(5) 0.008(4) 0.004(5)
P3 0.0478(7) 0.0459(6) 0.0273(5) 0.0046(4) -0.0084(5) 0.0104(5)
F13 0.127(3) 0.0597(16) 0.0581(17) -0.0097(13) -0.0119(18) -0.0016(17)
F14 0.169(3) 0.0553(15) 0.0449(14) -0.0061(12) -0.0082(19) 0.0160(19)
F15 0.0482(19) 0.099(2) 0.099(3) 0.012(2) -0.0106(18) 0.0108(18)
F16 0.049(2) 0.148(3) 0.094(3) 0.043(2) 0.0050(19) 0.013(2)
F17 0.100(3) 0.0693(19) 0.0461(17) 0.0238(14) -0.0206(18) -0.002(2)
F18 0.080(2) 0.0705(18) 0.0328(14) 0.0185(13) -0.0115(15) 0.0027(17)
F15A 0.070(7) 0.089(7) 0.062(7) 0.009(7) 0.003(7) 0.003(7)
F16A 0.072(7) 0.111(7) 0.075(7) 0.036(7) 0.003(7) 0.002(7)
F17A 0.068(7) 0.075(7) 0.070(7) 0.023(7) -0.013(7) 0.009(7)
F18A 0.069(7) 0.112(7) 0.069(7) 0.035(7) -0.009(7) 0.017(7)
P2 0.0219(5) 0.0219(4) 0.0469(5) -0.0031(4) -0.0028(4) -0.0006(4)
F7 0.0567(16) 0.0287(11) 0.0911(19) 0.0153(12) 0.0101(14) -0.0005(11)
F8 0.0363(13) 0.0291(10) 0.0589(14) 0.0022(9) 0.0017(11) -0.0046(9)
F9 0.0605(17) 0.0446(13) 0.0811(18) -0.0057(12) -0.0365(14) -0.0100(12)
F10 0.0592(16) 0.0580(14) 0.0448(13) -0.0104(11) -0.0149(12) 0.0000(12)
F11 0.0457(14) 0.0505(13) 0.0539(14) -0.0073(11) 0.0062(12) 0.0179(11)
F12 0.0375(14) 0.0464(13) 0.0917(18) 0.0124(12) 0.0243(14) 0.0127(11)
N12 0.123(4) 0.064(2) 0.044(2) -0.0061(19) -0.002(2) -0.048(3)
C24 0.070(3) 0.036(2) 0.027(2) 0.0019(15) 0.002(2) -0.006(2)
C25 0.050(3) 0.047(2) 0.047(2) 0.0093(18) -0.009(2) -0.006(2)
N13 0.226(8) 0.122(5) 0.072(4) -0.025(3) -0.049(5) 0.095(5)
C26 0.115(5) 0.078(4) 0.076(4) -0.020(3) -0.033(4) 0.048(4)
C27 0.103(5) 0.088(4) 0.086(4) 0.017(3) 0.000(4) 0.017(4)
N14 0.206(9) 0.186(8) 0.122(6) 0.045(5) -0.075(6) -0.080(7)
C29 0.255(13) 0.251(12) 0.149(8) 0.113(8) -0.079(8) -0.165(11)
C30 0.099(5) 0.082(4) 0.074(4) 0.033(3) -0.040(4) -0.037(3)

loop_
_atom_site_label
_atom_site_type_symbol
_atom_site_thermal_displace_type
_atom_site_fract_x
_atom_site_fract_y
_atom_site_fract_z
_atom_site_occupancy
_atom_site_U_iso_or_equiv
_atom_site_calc_flag
_atom_site_refinement_flags
_atom_site_disorder_assembly
_atom_site_disorder_group
Fe1 Fe Uani 0.57790(4) 0.10941(2) 0.11500(1) 1.000 0.0191(1) d . . .
N1 N Uani 0.4643(3) 0.01193(16) 0.06721(6) 1.000 0.0314(9) d . . .
N2 N Uani 0.5552(3) 0.11977(16) 0.05445(5) 1.000 0.0285(9) d . . .
N3 N Uani 0.7319(3) 0.18350(16) 0.07261(5) 1.000 0.0275(9) d . . .
N4 N Uani 0.8367(2) 0.15338(16) 0.10825(5) 1.000 0.0263(8) d . . .
N5 N Uani 0.7755(2) 0.14624(14) 0.15500(5) 1.000 0.0226(8) d . . .
N6 N Uani 0.6072(2) 0.17736(14) 0.17409(5) 1.000 0.0220(8) d . . .
N7 N Uani 0.4246(2) 0.13119(14) 0.19627(5) 1.000 0.0207(8) d . . .
N8 N Uani 0.2966(2) 0.07354(15) 0.22371(5) 1.000 0.0231(8) d . . .
N9 N Uani 0.4201(3) 0.07445(14) 0.13136(5) 1.000 0.0222(8) d . . .
N10 N Uani 0.5015(2) 0.21381(15) 0.11042(5) 1.000 0.0214(8) d . . .
N11 N Uani 0.6445(2) 0.00310(15) 0.12209(5) 1.000 0.0243(8) d . . .
C1 C Uani 0.5262(3) 0.07661(19) 0.07738(6) 1.000 0.0250(10) d . . .
C2 C Uani 0.4535(4) 0.0166(2) 0.03871(7) 1.000 0.0433(14) d . . .
C3 C Uani 0.5102(4) 0.0838(2) 0.03073(7) 1.000 0.0391(11) d . . .
C4 C Uani 0.4155(4) -0.0556(2) 0.08311(8) 1.000 0.0413(14) d . . .
C5 C Uani 0.6266(3) 0.1938(2) 0.05457(7) 1.000 0.0306(10) d . . .
C6 C Uani 0.7221(3) 0.14856(17) 0.09776(6) 1.000 0.0242(10) d . . .
C7 C Uani 0.8504(3) 0.2107(2) 0.06771(7) 1.000 0.0367(12) d . . .
C8 C Uani 0.9161(3) 0.1918(2) 0.08996(8) 1.000 0.0367(12) d . . .
C9 C Uani 0.8665(3) 0.11984(19) 0.13502(7) 1.000 0.0276(10) d . . .
C10 C Uani 0.6531(3) 0.14613(16) 0.15006(6) 1.000 0.0198(9) d . . .
C11 C Uani 0.8046(3) 0.17465(18) 0.18109(7) 1.000 0.0274(10) d . . .
C12 C Uani 0.6990(3) 0.19384(18) 0.19310(6) 1.000 0.0269(10) d . . .
C13 C Uani 0.4805(3) 0.19457(17) 0.17882(6) 1.000 0.0222(9) d . . .
C14 C Uani 0.3274(3) 0.14292(18) 0.21222(6) 1.000 0.0221(9) d . . .
C15 C Uani 0.4561(3) 0.05055(18) 0.19761(6) 1.000 0.0263(10) d . . .
C16 C Uani 0.3760(3) 0.01472(19) 0.21481(6) 1.000 0.0280(10) d . . .
C17 C Uani 0.1944(3) 0.0623(2) 0.24306(7) 1.000 0.0311(11) d . . .
C18 C Uani 0.3249(3) 0.05996(18) 0.13947(6) 1.000 0.0223(10) d . . .
C19 C Uani 0.2034(3) 0.0431(2) 0.15042(7) 1.000 0.0317(11) d . . .
C20 C Uani 0.4534(3) 0.27483(19) 0.10873(6) 1.000 0.0259(10) d . . .
C21 C Uani 0.3920(4) 0.3527(2) 0.10688(8) 1.000 0.0473(14) d . . .
C22 C Uani 0.6776(3) -0.06038(19) 0.12757(7) 1.000 0.0251(10) d . . .
C23 C Uani 0.7185(3) -0.14183(19) 0.13449(8) 1.000 0.0363(11) d . . .
P1 P Uani -0.07079(8) -0.05101(5) 0.19518(2) 1.000 0.0275(3) d . . .
F1 F Uani -0.0911(3) -0.0454(2) 0.22688(5) 0.804(4) 0.0463(10) d UP A 1
F2 F Uani -0.0476(3) -0.0558(2) 0.16197(5) 0.804(4) 0.0472(10) d UP A 1
F3 F Uani -0.1202(3) -0.14095(17) 0.19412(7) 0.804(4) 0.0433(10) d UP A 1
F4 F Uani -0.0187(3) 0.03899(15) 0.19410(7) 0.804(4) 0.0473(10) d UP A 1
F5 F Uani 0.06564(19) -0.08057(14) 0.20060(5) 1.000 0.0476(8) d . A .
F6 F Uani -0.20783(19) -0.02123(13) 0.18979(4) 1.000 0.0443(7) d . A .
F1A F Uani -0.0684(10) 0.0311(6) 0.2156(2) 0.196(4) 0.041(3) d UP A 2
F2A F Uani -0.0812(15) -0.1327(9) 0.1812(3) 0.196(4) 0.054(3) d UP A 2
F3A F Uani -0.1117(12) -0.0989(9) 0.2259(3) 0.196(4) 0.051(3) d UP A 2
F4A F Uani -0.0425(11) -0.0020(8) 0.1712(2) 0.196(4) 0.043(3) d UP A 2
P3 P Uani 0.32555(10) 0.32134(6) 0.02011(2) 1.000 0.0403(3) d . . .
F13 F Uani 0.3300(3) 0.39910(16) 0.03895(6) 1.000 0.0816(13) d . B .
F14 F Uani 0.3131(4) 0.24380(17) 0.00118(5) 1.000 0.0897(12) d . B .
F15 F Uani 0.1814(3) 0.3209(2) 0.02241(8) 0.899(3) 0.0821(14) d UP B 3
F16 F Uani 0.4684(3) 0.3227(3) 0.01767(8) 0.899(3) 0.0970(16) d UP B 3
F17 F Uani 0.3173(4) 0.37574(19) -0.00692(6) 0.899(3) 0.0718(13) d UP B 3
F18 F Uani 0.3363(3) 0.26476(18) 0.04638(5) 0.899(3) 0.0611(10) d UP B 3
F15A F Uani 0.222(3) 0.2999(19) 0.0425(6) 0.101(3) 0.074(4) d UP B 4
F16A F Uani 0.421(3) 0.350(2) -0.0006(7) 0.101(3) 0.086(4) d UP B 4
F17A F Uani 0.234(3) 0.3821(18) 0.0034(6) 0.101(3) 0.071(4) d UP B 4
F18A F Uani 0.416(3) 0.275(2) 0.0367(7) 0.101(3) 0.083(4) d UP B 4
P2 P Uani 0.12853(8) 0.29819(5) 0.16821(2) 1.000 0.0302(3) d . . .
F7 F Uani 0.1650(2) 0.38040(12) 0.15392(6) 1.000 0.0588(9) d . . .
F8 F Uani 0.09268(19) 0.21428(11) 0.18262(5) 1.000 0.0414(7) d . . .
F9 F Uani 0.2090(2) 0.31980(14) 0.19479(5) 1.000 0.0621(9) d . . .
F10 F Uani 0.0475(2) 0.27447(14) 0.14243(5) 1.000 0.0540(8) d . . .
F11 F Uani 0.0141(2) 0.34107(13) 0.18212(5) 1.000 0.0500(8) d . . .
F12 F Uani 0.2439(2) 0.25417(14) 0.15490(6) 1.000 0.0585(9) d . . .
N12 N Uani -0.0267(5) -0.2622(2) 0.25025(8) 1.000 0.0770(16) d . . .
C24 C Uani 0.0432(4) -0.2150(2) 0.25603(7) 1.000 0.0443(14) d . . .
C25 C Uani 0.1335(4) -0.1544(2) 0.26264(8) 1.000 0.0480(14) d . . .
N13 N Uani 0.1352(7) 0.0557(4) 0.08529(12) 1.000 0.140(3) d . . .
C26 C Uani 0.1419(6) 0.0760(4) 0.06319(14) 1.000 0.090(3) d . . .
C27 C Uani 0.1431(6) 0.0998(4) 0.03452(12) 1.000 0.092(3) d . . .
N14 N Uani 0.6682(8) 0.3817(5) 0.07687(15) 1.000 0.171(4) d . . .
C29 C Uani 0.6779(10) 0.4748(7) 0.0404(2) 1.000 0.218(6) d . . .
C30 C Uani 0.6727(6) 0.4266(4) 0.06026(13) 1.000 0.085(3) d . . .
H2 H Uiso 0.41320 -0.02120 0.02710 1.000 0.0520 c R . .
H3 H Uiso 0.51830 0.10320 0.01240 1.000 0.0470 c R . .
H4A H Uiso 0.43720 -0.10660 0.07410 1.000 0.0620 c R . .
H4B H Uiso 0.32630 -0.05100 0.08420 1.000 0.0620 c R . .
H4C H Uiso 0.45020 -0.05460 0.10170 1.000 0.0620 c R . .
H5A H Uiso 0.57570 0.23930 0.06120 1.000 0.0370 c R . .
H5B H Uiso 0.65450 0.20640 0.03570 1.000 0.0370 c R . .
H7 H Uiso 0.87900 0.23740 0.05170 1.000 0.0440 c R . .
H8 H Uiso 1.00050 0.20240 0.09280 1.000 0.0440 c R . .
H9A H Uiso 0.94870 0.13830 0.14080 1.000 0.0330 c R . .
H9B H Uiso 0.86740 0.06010 0.13400 1.000 0.0330 c R . .
H11 H Uiso 0.88400 0.17950 0.18880 1.000 0.0330 c R . .
H12 H Uiso 0.68850 0.21470 0.21120 1.000 0.0320 c R . .
H13A H Uiso 0.43690 0.19730 0.16100 1.000 0.0270 c R . .
H13B H Uiso 0.47240 0.24780 0.18800 1.000 0.0270 c R . .
H14 H Uiso 0.28670 0.19310 0.21490 1.000 0.0270 c R . .
H15 H Uiso 0.52190 0.02510 0.18820 1.000 0.0320 c R . .
H16 H Uiso 0.37470 -0.04080 0.21980 1.000 0.0330 c R . .
H17A H Uiso 0.13930 0.02030 0.23600 1.000 0.0470 c R . .
H17B H Uiso 0.14940 0.11320 0.24500 1.000 0.0470 c R . .
H17C H Uiso 0.22650 0.04570 0.26100 1.000 0.0470 c R . .
H19A H Uiso 0.14820 0.02880 0.13530 1.000 0.0480 c R . .
H19B H Uiso 0.17210 0.09120 0.15990 1.000 0.0480 c R . .
H19C H Uiso 0.20810 -0.00200 0.16350 1.000 0.0480 c R . .
H21A H Uiso 0.38940 0.37020 0.08760 1.000 0.0710 c R . .
H21B H Uiso 0.43690 0.39270 0.11780 1.000 0.0710 c R . .
H21C H Uiso 0.30850 0.34770 0.11400 1.000 0.0710 c R . .
H23A H Uiso 0.80750 -0.14520 0.13240 1.000 0.0540 c R . .
H23B H Uiso 0.67940 -0.18090 0.12210 1.000 0.0540 c R . .
H23C H Uiso 0.69610 -0.15410 0.15360 1.000 0.0540 c R . .
H25A H Uiso 0.15860 -0.16050 0.28190 1.000 0.0720 c R . .
H25B H Uiso 0.09850 -0.10050 0.25990 1.000 0.0720 c R . .
H25C H Uiso 0.20480 -0.16120 0.25060 1.000 0.0720 c R . .
H27A H Uiso 0.21170 0.13670 0.03120 1.000 0.1390 c R . .
H27B H Uiso 0.06620 0.12710 0.03000 1.000 0.1390 c R . .
H27C H Uiso 0.15220 0.05170 0.02290 1.000 0.1390 c R . .
H29A H Uiso 0.60630 0.46710 0.02850 1.000 0.3280 c R . .
H29B H Uiso 0.75250 0.46450 0.02980 1.000 0.3280 c R . .
H29C H Uiso 0.67900 0.53050 0.04730 1.000 0.3280 c R . .

loop_
_atom_type_symbol
_atom_type_description
_atom_type_scat_dispersion_real
_atom_type_scat_dispersion_imag
_atom_type_scat_source
C C 0.0033 0.0016 ' International Tables Vol C Tables 4.2.6.8 and 6.1.1.4'
H H 0.0000 0.0000 ' International Tables Vol C Tables 4.2.6.8 and 6.1.1.4'
F F 0.0171 0.0103 ' International Tables Vol C Tables 4.2.6.8 and 6.1.1.4'
Fe Fe 0.3463 0.8444 ' International Tables Vol C Tables 4.2.6.8 and 6.1.1.4'
N N 0.0061 0.0033 ' International Tables Vol C Tables 4.2.6.8 and 6.1.1.4'
P P 0.1023 0.0942 ' International Tables Vol C Tables 4.2.6.8 and 6.1.1.4'

loop_
_geom_angle_atom_site_label_1
_geom_angle_atom_site_label_2
_geom_angle_atom_site_label_3
_geom_angle
_geom_angle_publ_flag
N9 Fe1 N10 86.01(10) yes
N9 Fe1 N11 89.51(10) yes
N9 Fe1 C1 92.38(12) yes
N9 Fe1 C6 175.69(12) yes
N9 Fe1 C10 96.06(12) yes
N10 Fe1 N11 175.10(10) yes
N10 Fe1 C1 90.85(12) yes
N10 Fe1 C6 90.21(11) yes
N10 Fe1 C10 90.27(11) yes
N11 Fe1 C1 91.31(12) yes
N11 Fe1 C6 94.34(11) yes
N11 Fe1 C10 88.24(11) yes
C1 Fe1 C6 85.61(13) yes
C1 Fe1 C10 171.55(13) yes
C6 Fe1 C10 86.01(13) yes
F4 P1 F6 92.41(14) yes
F5 P1 F6 179.88(14) yes
F1A P1 F5 97.8(4) yes
F2A P1 F5 82.6(6) yes
F3A P1 F5 87.7(4) yes
F4A P1 F5 96.0(5) yes
F1A P1 F6 82.1(4) yes
F2A P1 F6 97.5(6) yes
F3A P1 F6 92.3(4) yes
F4A P1 F6 84.1(5) yes
F1A P1 F2A 169.9(7) yes
F1A P1 F3A 82.3(6) yes
F1A P1 F4A 91.1(6) yes
F2A P1 F3A 87.7(7) yes
F2A P1 F4A 98.8(7) yes
F3A P1 F4A 172.9(7) yes
F3 P1 F6 87.94(15) yes
F4 P1 F5 87.55(15) yes
F2 P1 F3 88.59(17) yes
F2 P1 F4 87.56(17) yes
F1 P1 F2 179.04(18) yes
F1 P1 F3 92.25(18) yes
F1 P1 F4 91.59(18) yes
F1 P1 F5 89.33(15) yes
F1 P1 F6 90.57(15) yes
F2 P1 F6 89.93(14) yes
F3 P1 F4 176.13(18) yes
F2 P1 F5 90.18(15) yes
F3 P1 F5 92.11(15) yes
F13 P3 F16 90.1(2) yes
F13 P3 F17 91.14(16) yes
F13 P3 F14 176.8(2) yes
F13 P3 F15 89.63(18) yes
F15 P3 F16 179.4(2) yes
F15 P3 F17 90.3(2) yes
F15 P3 F18 90.82(19) yes
F16 P3 F17 89.2(2) yes
F16 P3 F18 89.7(2) yes
F17 P3 F18 177.91(18) yes
F15A P3 F16A 174.6(17) yes
F15A P3 F17A 92.3(16) yes
F15A P3 F18A 89.3(17) yes
F16A P3 F17A 84.3(17) yes
F16A P3 F18A 93.6(18) yes
F17A P3 F18A 173.1(17) yes
F14 P3 F15A 98.8(11) yes
F14 P3 F16A 85.8(13) yes
F14 P3 F17A 99.0(10) yes
F14 P3 F18A 87.4(13) yes
F14 P3 F15 87.2(2) yes
F14 P3 F16 93.1(2) yes
F13 P3 F18 90.65(15) yes
F13 P3 F15A 79.0(11) yes
F13 P3 F16A 96.2(13) yes
F13 P3 F17A 78.8(10) yes
F13 P3 F18A 94.9(13) yes
F14 P3 F18 89.79(15) yes
F14 P3 F17 88.48(15) yes
F8 P2 F9 88.58(13) yes
F7 P2 F12 90.85(13) yes
F7 P2 F8 179.44(13) yes
F7 P2 F9 91.36(13) yes
F7 P2 F10 90.38(14) yes
F7 P2 F11 90.11(12) yes
F9 P2 F10 178.24(13) yes
F9 P2 F11 89.44(13) yes
F9 P2 F12 89.67(13) yes
F10 P2 F11 90.36(13) yes
F8 P2 F10 89.67(13) yes
F8 P2 F11 90.45(12) yes
F8 P2 F12 88.60(12) yes
F10 P2 F12 90.51(14) yes
F11 P2 F12 178.71(15) yes
C1 N1 C2 111.1(3) yes
C1 N1 C4 126.3(3) yes
C2 N1 C4 122.6(3) yes
C1 N2 C3 111.9(3) yes
C3 N2 C5 123.8(3) yes
C1 N2 C5 124.4(3) yes
C5 N3 C6 122.0(3) yes
C5 N3 C7 126.5(3) yes
C6 N3 C7 111.4(3) yes
C6 N4 C8 111.3(3) yes
C6 N4 C9 121.5(2) yes
C8 N4 C9 127.2(3) yes
C10 N5 C11 112.8(2) yes
C9 N5 C11 123.6(2) yes
C9 N5 C10 123.7(2) yes
C10 N6 C12 112.0(2) yes
C10 N6 C13 124.4(2) yes
C12 N6 C13 123.5(2) yes
C13 N7 C14 124.1(2) yes
C13 N7 C15 127.5(2) yes
C14 N7 C15 108.3(2) yes
C14 N8 C16 108.7(2) yes
C14 N8 C17 125.0(3) yes
C16 N8 C17 126.3(3) yes
Fe1 N9 C18 173.9(3) yes
Fe1 N10 C20 177.0(2) yes
Fe1 N11 C22 175.3(2) yes
N1 C1 N2 103.4(3) yes
Fe1 C1 N1 133.7(2) yes
Fe1 C1 N2 122.9(2) yes
N1 C2 C3 107.3(3) yes
N2 C3 C2 106.3(3) yes
N2 C5 N3 109.2(3) yes
Fe1 C6 N4 128.5(2) yes
Fe1 C6 N3 127.5(3) yes
N3 C6 N4 103.9(3) yes
N3 C7 C8 106.7(3) yes
N4 C8 C7 106.7(3) yes
N4 C9 N5 109.2(2) yes
Fe1 C10 N6 133.9(2) yes
N5 C10 N6 102.1(2) yes
Fe1 C10 N5 124.0(2) yes
N5 C11 C12 106.4(3) yes
N6 C12 C11 106.7(3) yes
N6 C13 N7 110.5(2) yes
N7 C14 N8 108.9(3) yes
N7 C15 C16 107.0(3) yes
N8 C16 C15 107.1(3) yes
N9 C18 C19 178.5(3) yes
N10 C20 C21 179.4(3) yes
N11 C22 C23 179.3(4) yes
C3 C2 H2 126.00 no
N1 C2 H2 126.00 no
N2 C3 H3 127.00 no
C2 C3 H3 127.00 no
H4B C4 H4C 110.00 no
N1 C4 H4A 109.00 no
N1 C4 H4B 109.00 no
H4A C4 H4C 109.00 no
H4A C4 H4B 109.00 no
N1 C4 H4C 109.00 no
N3 C5 H5A 110.00 no
N3 C5 H5B 110.00 no
N2 C5 H5B 110.00 no
N2 C5 H5A 110.00 no
H5A C5 H5B 108.00 no
N3 C7 H7 127.00 no
C8 C7 H7 127.00 no
C7 C8 H8 127.00 no
N4 C8 H8 127.00 no
N4 C9 H9B 110.00 no
N4 C9 H9A 110.00 no
H9A C9 H9B 108.00 no
N5 C9 H9A 110.00 no
N5 C9 H9B 110.00 no
C12 C11 H11 127.00 no
N5 C11 H11 127.00 no
N6 C12 H12 127.00 no
C11 C12 H12 127.00 no
N6 C13 H13A 110.00 no
N6 C13 H13B 110.00 no
N7 C13 H13A 110.00 no
N7 C13 H13B 110.00 no
H13A C13 H13B 108.00 no
N8 C14 H14 126.00 no
N7 C14 H14 126.00 no
N7 C15 H15 126.00 no
C16 C15 H15 127.00 no
N8 C16 H16 126.00 no
C15 C16 H16 126.00 no
H17A C17 H17B 109.00 no
H17A C17 H17C 109.00 no
H17B C17 H17C 110.00 no
N8 C17 H17A 109.00 no
N8 C17 H17B 110.00 no
N8 C17 H17C 109.00 no
C18 C19 H19A 110.00 no
C18 C19 H19B 110.00 no
C18 C19 H19C 110.00 no
H19B C19 H19C 109.00 no
H19A C19 H19B 109.00 no
H19A C19 H19C 110.00 no
C20 C21 H21A 109.00 no
H21A C21 H21B 109.00 no
C20 C21 H21B 109.00 no
C20 C21 H21C 109.00 no
H21B C21 H21C 109.00 no
H21A C21 H21C 110.00 no
C22 C23 H23C 109.00 no
C22 C23 H23B 109.00 no
H23B C23 H23C 110.00 no
H23A C23 H23B 109.00 no
H23A C23 H23C 110.00 no
C22 C23 H23A 109.00 no
N12 C24 C25 178.4(4) yes
C24 C25 H25A 109.00 no
C24 C25 H25B 110.00 no
C24 C25 H25C 109.00 no
H25A C25 H25B 109.00 no
H25A C25 H25C 110.00 no
H25B C25 H25C 110.00 no
N13 C26 C27 176.4(8) yes
C26 C27 H27A 110.00 no
C26 C27 H27B 109.00 no
C26 C27 H27C 110.00 no
H27A C27 H27B 109.00 no
H27A C27 H27C 109.00 no
H27B C27 H27C 109.00 no
N14 C30 C29 177.0(9) yes
C30 C29 H29A 110.00 no
C30 C29 H29B 109.00 no
C30 C29 H29C 110.00 no
H29A C29 H29B 109.00 no
H29A C29 H29C 109.00 no
H29B C29 H29C 109.00 no

loop_
_geom_bond_atom_site_label_1
_geom_bond_atom_site_label_2
_geom_bond_distance
_geom_bond_publ_flag
Fe1 N9 1.986(3) yes
Fe1 N10 1.931(2) yes
Fe1 N11 1.934(2) yes
Fe1 C1 1.989(3) yes
Fe1 C6 1.900(3) yes
Fe1 C10 1.987(3) yes
P1 F1A 1.682(10) yes
P1 F1 1.559(3) yes
P1 F2 1.636(3) yes
P1 F3 1.583(3) yes
P1 F4 1.595(3) yes
P1 F5 1.592(2) yes
P1 F6 1.599(2) yes
P1 F4A 1.453(11) yes
P1 F2A 1.516(15) yes
P1 F3A 1.748(15) yes
P3 F17 1.595(3) yes
P3 F13 1.579(3) yes
P3 F14 1.584(3) yes
P3 F15 1.581(3) yes
P3 F16 1.567(3) yes
P3 F16A 1.53(3) yes
P3 F18 1.587(3) yes
P3 F15A 1.61(3) yes
P3 F17A 1.64(3) yes
P3 F18A 1.49(3) yes
P2 F8 1.603(2) yes
P2 F7 1.578(2) yes
P2 F11 1.589(2) yes
P2 F9 1.603(3) yes
P2 F10 1.584(3) yes
P2 F12 1.594(3) yes
N1 C1 1.359(4) yes
N1 C4 1.459(5) yes
N1 C2 1.392(4) yes
N2 C1 1.361(4) yes
N2 C3 1.387(4) yes
N2 C5 1.452(4) yes
N3 C5 1.457(4) yes
N3 C6 1.356(4) yes
N3 C7 1.392(5) yes
N4 C9 1.451(4) yes
N4 C8 1.396(4) yes
N4 C6 1.356(4) yes
N5 C9 1.457(4) yes
N5 C10 1.360(4) yes
N5 C11 1.389(4) yes
N6 C10 1.372(4) yes
N6 C13 1.433(4) yes
N6 C12 1.391(4) yes
N7 C13 1.480(4) yes
N7 C14 1.330(4) yes
N7 C15 1.379(4) yes
N8 C14 1.320(4) yes
N8 C16 1.374(4) yes
N8 C17 1.473(4) yes
N9 C18 1.139(5) yes
N10 C20 1.141(4) yes
N11 C22 1.142(4) yes
N12 C24 1.128(6) yes
C2 C3 1.330(5) no
C7 C8 1.335(5) no
C11 C12 1.332(5) no
N13 C26 1.128(9) yes
C15 C16 1.348(4) no
C18 C19 1.458(5) no
C20 C21 1.455(5) no
C22 C23 1.459(5) no
C2 H2 0.9500 no
C3 H3 0.9500 no
C4 H4A 0.9800 no
C4 H4C 0.9800 no
C4 H4B 0.9800 no
C5 H5A 0.9900 no
C5 H5B 0.9900 no
C7 H7 0.9500 no
C8 H8 0.9500 no
C9 H9B 0.9900 no
C9 H9A 0.9900 no
C11 H11 0.9500 no
C12 H12 0.9500 no
C13 H13A 0.9900 no
C13 H13B 0.9900 no
C14 H14 0.9500 no
C15 H15 0.9500 no
C16 H16 0.9500 no
C17 H17B 0.9800 no
C17 H17C 0.9800 no
C17 H17A 0.9800 no
C19 H19A 0.9800 no
C19 H19B 0.9800 no
C19 H19C 0.9800 no
C21 H21C 0.9800 no
C21 H21B 0.9800 no
C21 H21A 0.9800 no
C23 H23B 0.9800 no
C23 H23C 0.9800 no
C23 H23A 0.9800 no
N14 C30 1.098(10) yes
C24 C25 1.443(5) no
C25 H25C 0.9800 no
C25 H25A 0.9800 no
C25 H25B 0.9800 no
C26 C27 1.448(9) no
C27 H27B 0.9800 no
C27 H27C 0.9800 no
C27 H27A 0.9800 no
C29 C30 1.253(12) no
C29 H29A 0.9800 no
C29 H29B 0.9800 no
C29 H29C 0.9800 no

loop_
_geom_torsion_atom_site_label_1
_geom_torsion_atom_site_label_2
_geom_torsion_atom_site_label_3
_geom_torsion_atom_site_label_4
_geom_torsion
_geom_torsion_publ_flag
N9 Fe1 C1 N1 -41.0(3) no
N9 Fe1 C1 N2 141.9(3) no
N10 Fe1 C1 N1 -127.1(3) no
N10 Fe1 C1 N2 55.9(3) no
N11 Fe1 C1 N1 48.5(3) no
N11 Fe1 C1 N2 -128.5(3) no
C6 Fe1 C1 N1 142.8(3) no
C6 Fe1 C1 N2 -34.3(3) no
N10 Fe1 C6 N3 -55.2(3) no
N10 Fe1 C6 N4 119.8(3) no
N11 Fe1 C6 N3 126.6(3) no
N11 Fe1 C6 N4 -58.4(3) no
C1 Fe1 C6 N3 35.6(3) no
C1 Fe1 C6 N4 -149.4(3) no
C10 Fe1 C6 N3 -145.5(3) no
C10 Fe1 C6 N4 29.5(3) no
N9 Fe1 C10 N5 151.7(2) no
N9 Fe1 C10 N6 -29.7(3) no
N10 Fe1 C10 N5 -122.3(2) no
N10 Fe1 C10 N6 56.3(3) no
N11 Fe1 C10 N5 62.4(2) no
N11 Fe1 C10 N6 -119.1(3) no
C6 Fe1 C10 N5 -32.1(2) no
C6 Fe1 C10 N6 146.5(3) no
C2 N1 C1 Fe1 -178.7(3) no
C2 N1 C1 N2 -1.3(4) no
C4 N1 C1 Fe1 0.4(6) no
C4 N1 C1 N2 177.8(3) no
C1 N1 C2 C3 0.9(4) no
C4 N1 C2 C3 -178.3(4) no
C3 N2 C1 Fe1 179.1(3) no
C3 N2 C1 N1 1.3(4) no
C5 N2 C1 Fe1 0.2(5) no
C5 N2 C1 N1 -177.6(3) no
C1 N2 C3 C2 -0.8(4) no
C5 N2 C3 C2 178.1(3) no
C1 N2 C5 N3 44.6(4) no
C3 N2 C5 N3 -134.2(3) no
C6 N3 C5 N2 -44.4(4) no
C7 N3 C5 N2 139.4(3) no
C5 N3 C6 Fe1 -1.6(4) no
C5 N3 C6 N4 -177.6(3) no
C7 N3 C6 Fe1 175.1(2) no
C7 N3 C6 N4 -0.9(3) no
C5 N3 C7 C8 177.2(3) no
C6 N3 C7 C8 0.7(4) no
C8 N4 C6 Fe1 -175.1(2) no
C8 N4 C6 N3 0.8(3) no
C9 N4 C6 Fe1 6.1(4) no
C9 N4 C6 N3 -178.0(3) no
C6 N4 C8 C7 -0.4(4) no
C9 N4 C8 C7 178.3(3) no
C6 N4 C9 N5 -48.3(4) no
C8 N4 C9 N5 133.1(3) no
C10 N5 C9 N4 44.4(4) no
C11 N5 C9 N4 -135.2(3) no
C9 N5 C10 Fe1 0.4(4) no
C9 N5 C10 N6 -178.5(2) no
C11 N5 C10 Fe1 -179.9(2) no
C11 N5 C10 N6 1.2(3) no
C9 N5 C11 C12 179.2(3) no
C10 N5 C11 C12 -0.5(3) no
C12 N6 C10 Fe1 179.8(2) no
C12 N6 C10 N5 -1.4(3) no
C13 N6 C10 Fe1 -2.8(4) no
C13 N6 C10 N5 176.0(2) no
C10 N6 C12 C11 1.2(3) no
C13 N6 C12 C11 -176.2(3) no
C10 N6 C13 N7 103.0(3) no
C12 N6 C13 N7 -79.9(3) no
C14 N7 C13 N6 154.3(3) no
C15 N7 C13 N6 -30.6(4) no
C13 N7 C14 N8 176.3(2) no
C15 N7 C14 N8 0.4(3) no
C13 N7 C15 C16 -176.0(3) no
C14 N7 C15 C16 -0.3(3) no
C16 N8 C14 N7 -0.3(3) no
C17 N8 C14 N7 179.1(3) no
C14 N8 C16 C15 0.1(3) no
C17 N8 C16 C15 -179.3(3) no
N1 C2 C3 N2 -0.1(4) no
N3 C7 C8 N4 -0.1(4) no
N5 C11 C12 N6 -0.4(3) no
N7 C15 C16 N8 0.1(3) no
